data_7039715
loop_
_publ_author_name
'Lin, Hua'
'Chen, Hong'
'Yu, Ju-Song'
'Zheng, Yu-Jun'
'Liu, Peng-Fei'
'Ali Khan, Muhammad'
'Wu, Li-Ming'

_publ_section_title
;
 CsBi4Te6: a new facile synthetic method and mid-temperature
 thermoelectric performance.
;
_journal_issue 30
_journal_name_full 'Dalton transactions (Cambridge, England : 2003)'
_journal_page_first 11931
_journal_page_last 11934
_journal_paper_doi 10.1039/c6dt02109c
_journal_volume 45
_journal_year 2016
_chemical_formula_moiety 'Bi4 Cs Te6'
_chemical_formula_sum 'Bi4 Cs Te6'
_chemical_formula_weight 1734.43
_chemical_name_systematic
; 
 ? 
;
_space_group_IT_number 12
_symmetry_cell_setting monoclinic
_symmetry_space_group_name_Hall '-C 2y'
_symmetry_space_group_name_H-M 'C 1 2/m 1'
_atom_sites_solution_primary direct
_atom_sites_solution_secondary difmap
_audit_creation_method SHELXL-97
_audit_update_record
;
2016-03-16 deposited with the CCDC.
2016-06-13 downloaded from the CCDC.
;
_cell_angle_alpha 90.00
_cell_angle_beta 101.481(12)
_cell_angle_gamma 90.00
_cell_formula_units_Z 8
_cell_length_a 51.68(4)
_cell_length_b 4.385(3)
_cell_length_c 14.458(9)
_cell_measurement_reflns_used 1568
_cell_measurement_temperature 293(2)
_cell_measurement_theta_max 27.4797
_cell_measurement_theta_min 2.8272
_cell_volume 3211(4)
_computing_cell_refinement 'CrystalClear (Rigaku Inc., 2007)'
_computing_data_collection 'CrystalClear (Rigaku Inc., 2007)'
_computing_data_reduction 'CrystalClear (Rigaku Inc., 2007)'
_computing_molecular_graphics 'Bruker SHELXTL'
_computing_publication_material 'Bruker SHELXTL'
_computing_structure_refinement 'SHELXL-97 (Sheldrick, 1997)'
_computing_structure_solution 'SHELXS-97 (Sheldrick, 1990)'
_diffrn_ambient_temperature 293(2)
_diffrn_detector_area_resol_mean 13.6612
_diffrn_measured_fraction_theta_full 0.993
_diffrn_measured_fraction_theta_max 0.993
_diffrn_measurement_device_type Mercury2
_diffrn_measurement_method CCD_Profile_fitting
_diffrn_radiation_monochromator graphite
_diffrn_radiation_source 'fine-focus sealed tube'
_diffrn_radiation_type MoK\a
_diffrn_radiation_wavelength 0.71073
_diffrn_reflns_av_R_equivalents 0.0647
_diffrn_reflns_av_sigmaI/netI 0.0605
_diffrn_reflns_limit_h_max 60
_diffrn_reflns_limit_h_min -60
_diffrn_reflns_limit_k_max 5
_diffrn_reflns_limit_k_min -5
_diffrn_reflns_limit_l_max 16
_diffrn_reflns_limit_l_min -17
_diffrn_reflns_number 10138
_diffrn_reflns_theta_full 25.00
_diffrn_reflns_theta_max 25.00
_diffrn_reflns_theta_min 2.36
_exptl_absorpt_coefficient_mu 56.591
_exptl_absorpt_correction_T_max 1.0000
_exptl_absorpt_correction_T_min 0.1491
_exptl_absorpt_correction_type multi-scan
_exptl_crystal_colour Gray
_exptl_crystal_density_diffrn 7.176
_exptl_crystal_density_method 'not measured'
_exptl_crystal_description Needle
_exptl_crystal_F_000 5592
_exptl_crystal_size_max 0.1100
_exptl_crystal_size_mid 0.0500
_exptl_crystal_size_min 0.0400
_refine_diff_density_max 5.626
_refine_diff_density_min -3.622
_refine_diff_density_rms 0.781
_refine_ls_extinction_method none
_refine_ls_goodness_of_fit_ref 1.194
_refine_ls_matrix_type full
_refine_ls_number_parameters 133
_refine_ls_number_reflns 3207
_refine_ls_number_restraints 0
_refine_ls_restrained_S_all 1.194
_refine_ls_R_factor_all 0.0659
_refine_ls_R_factor_gt 0.0564
_refine_ls_shift/su_max 0.001
_refine_ls_shift/su_mean 0.000
_refine_ls_structure_factor_coef Fsqd
_refine_ls_weighting_details 'calc w=1/[\s^2^(Fo^2^)+(0.0565P)^2^+116.3249P] where P=(Fo^2^+2Fc^2^)/3'
_refine_ls_weighting_scheme calc
_refine_ls_wR_factor_gt 0.1298
_refine_ls_wR_factor_ref 0.1350
_reflns_number_gt 2747
_reflns_number_total 3207
_reflns_threshold_expression >2sigma(I)
_cod_data_source_file c6dt02109c2.cif
_cod_data_source_block CsBi4Te6
_cod_depositor_comments
;
The following automatic conversions were performed:

'_exptl_absorpt_correction_type' value 'Multi-scan' changed to
'multi-scan' according to
/usr/data/users/saulius/crontab/automatic-downloads/rss-feeds/RSC/lib/dictionaries/cif_core.dic
dictionary named 'cif_core.dic' version 2.4.2 from 2011-04-26.

Automatic conversion script
Id: cif_fix_values 4268 2015-11-12 08:31:59Z antanas 

 Adding full bibliography for 7039715.cif.
;
_cod_original_sg_symbol_H-M C2/m
_cod_database_code 7039715

loop_
_symmetry_equiv_pos_as_xyz
'x, y, z'
'-x, y, -z'
'x+1/2, y+1/2, z'
'-x+1/2, y+1/2, -z'
'-x, -y, -z'
'x, -y, z'
'-x+1/2, -y+1/2, -z'
'x+1/2, -y+1/2, z'

loop_
_atom_site_label
_atom_site_type_symbol
_atom_site_fract_x
_atom_site_fract_y
_atom_site_fract_z
_atom_site_U_iso_or_equiv
_atom_site_adp_type
_atom_site_occupancy
_atom_site_symmetry_multiplicity
_atom_site_calc_flag
_atom_site_refinement_flags
Cs1 Cs 0.05437(4) 0.0000 0.50913(14) 0.0340(5) Uani 1 2 d S
Cs2 Cs 0.31297(4) 0.0000 0.48401(13) 0.0323(5) Uani 1 2 d S
Bi1 Bi 0.13622(2) 0.0000 0.75020(7) 0.0177(3) Uani 1 2 d S
Bi2 Bi 0.28759(2) 0.0000 0.08884(7) 0.0195(3) Uani 1 2 d S
Bi3 Bi 0.16268(2) 0.0000 0.09167(7) 0.0181(3) Uani 1 2 d S
Bi4 Bi 0.41146(2) 0.0000 0.06315(7) 0.0189(3) Uani 1 2 d S
Bi5 Bi 0.73527(2) 0.0000 0.25887(7) 0.0170(3) Uani 1 2 d S
Bi6 Bi 0.61442(2) 0.0000 0.27784(7) 0.0171(3) Uani 1 2 d S
Bi7 Bi 0.01505(2) 0.0000 0.78747(7) 0.0207(3) Uani 1 2 d S
Bi8 Bi 0.03947(2) 0.0000 0.13602(8) 0.0217(3) Uani 1 2 d S
Te1 Te 0.34675(3) 0.0000 0.07264(11) 0.0128(4) Uani 1 2 d S
Te2 Te 0.07995(3) 0.0000 0.78448(12) 0.0164(4) Uani 1 2 d S
Te3 Te 0.37722(4) 0.0000 0.39096(12) 0.0205(4) Uani 1 2 d S
Te4 Te 0.20203(3) 0.0000 0.75633(12) 0.0160(4) Uani 1 2 d S
Te5 Te 0.22494(3) 0.0000 0.07657(11) 0.0127(4) Uani 1 2 d S
Te6 Te 0.10431(3) 0.0000 0.10008(12) 0.0147(4) Uani 1 2 d S
Te7 Te 0.67553(3) 0.0000 0.24279(12) 0.0154(4) Uani 1 2 d S
Te8 Te 0.12347(4) 0.0000 0.42100(12) 0.0188(4) Uani 1 2 d S
Te9 Te 0.23960(3) 0.0000 0.40153(12) 0.0175(4) Uani 1 2 d S
Te10 Te 0.55743(3) 0.0000 0.28063(12) 0.0179(4) Uani 1 2 d S
Te11 Te 0.49241(4) 0.0000 0.35936(13) 0.0226(4) Uani 1 2 d S
Te12 Te 0.46785(3) 0.0000 0.03876(12) 0.0184(4) Uani 1 2 d S

loop_
_atom_site_aniso_label
_atom_site_aniso_U_11
_atom_site_aniso_U_22
_atom_site_aniso_U_33
_atom_site_aniso_U_23
_atom_site_aniso_U_13
_atom_site_aniso_U_12
Cs1 0.0402(12) 0.0328(11) 0.0299(10) 0.000 0.0088(8) 0.000
Cs2 0.0263(10) 0.0385(11) 0.0319(11) 0.000 0.0059(8) 0.000
Bi1 0.0233(6) 0.0133(5) 0.0166(5) 0.000 0.0046(4) 0.000
Bi2 0.0210(6) 0.0143(5) 0.0243(6) 0.000 0.0074(4) 0.000
Bi3 0.0193(6) 0.0146(5) 0.0207(6) 0.000 0.0044(4) 0.000
Bi4 0.0189(6) 0.0155(5) 0.0225(6) 0.000 0.0042(4) 0.000
Bi5 0.0220(6) 0.0122(5) 0.0169(5) 0.000 0.0038(4) 0.000
Bi6 0.0217(6) 0.0127(5) 0.0173(5) 0.000 0.0052(4) 0.000
Bi7 0.0173(6) 0.0178(5) 0.0266(6) 0.000 0.0032(4) 0.000
Bi8 0.0204(6) 0.0172(5) 0.0279(6) 0.000 0.0054(4) 0.000
Te1 0.0154(9) 0.0116(8) 0.0112(8) 0.000 0.0020(6) 0.000
Te2 0.0173(9) 0.0160(9) 0.0158(9) 0.000 0.0032(6) 0.000
Te3 0.0313(11) 0.0146(9) 0.0151(9) 0.000 0.0038(7) 0.000
Te4 0.0197(9) 0.0135(9) 0.0155(9) 0.000 0.0052(7) 0.000
Te5 0.0159(9) 0.0102(9) 0.0121(8) 0.000 0.0030(6) 0.000
Te6 0.0183(9) 0.0127(9) 0.0132(8) 0.000 0.0035(6) 0.000
Te7 0.0165(9) 0.0160(9) 0.0141(8) 0.000 0.0037(6) 0.000
Te8 0.0274(10) 0.0128(8) 0.0159(9) 0.000 0.0038(7) 0.000
Te9 0.0254(10) 0.0109(8) 0.0152(9) 0.000 0.0020(7) 0.000
Te10 0.0194(9) 0.0155(9) 0.0194(9) 0.000 0.0053(7) 0.000
Te11 0.0262(10) 0.0203(10) 0.0214(9) 0.000 0.0053(7) 0.000
Te12 0.0193(9) 0.0157(9) 0.0206(9) 0.000 0.0050(7) 0.000

loop_
_atom_type_symbol
_atom_type_description
_atom_type_scat_dispersion_real
_atom_type_scat_dispersion_imag
_atom_type_scat_source
Te Te -0.5308 1.6751 'International Tables Vol C Tables 4.2.6.8 and 6.1.1.4'
Cs Cs -0.3680 2.1192 'International Tables Vol C Tables 4.2.6.8 and 6.1.1.4'
Bi Bi -4.1077 10.2566 'International Tables Vol C Tables 4.2.6.8 and 6.1.1.4'

loop_
_geom_angle_atom_site_label_1
_geom_angle_atom_site_label_2
_geom_angle_atom_site_label_3
_geom_angle
_geom_angle_site_symmetry_1
_geom_angle_site_symmetry_3
Te2 Cs1 Te10 140.87(5) . 3_445
Te2 Cs1 Te10 140.87(5) . 3_455
Te10 Cs1 Te10 66.59(6) 3_445 3_455
Te2 Cs1 Te11 68.50(6) . 7_546
Te10 Cs1 Te11 102.64(5) 3_445 7_546
Te10 Cs1 Te11 144.96(7) 3_455 7_546
Te2 Cs1 Te11 68.50(6) . 7_556
Te10 Cs1 Te11 144.96(7) 3_445 7_556
Te10 Cs1 Te11 102.64(5) 3_455 7_556
Te11 Cs1 Te11 66.25(6) 7_546 7_556
Te2 Cs1 Te8 100.35(7) . .
Te10 Cs1 Te8 63.53(4) 3_445 .
Te10 Cs1 Te8 63.53(4) 3_455 .
Te11 Cs1 Te8 143.77(4) 7_546 .
Te11 Cs1 Te8 143.77(4) 7_556 .
Te2 Cs1 Te11 126.91(5) . 3_445
Te10 Cs1 Te11 55.11(5) 3_445 3_445
Te10 Cs1 Te11 90.69(6) 3_455 3_445
Te11 Cs1 Te11 58.66(6) 7_546 3_445
Te11 Cs1 Te11 93.51(7) 7_556 3_445
Te8 Cs1 Te11 118.64(6) . 3_445
Te2 Cs1 Te11 126.91(5) . 3_455
Te10 Cs1 Te11 90.69(6) 3_445 3_455
Te10 Cs1 Te11 55.11(5) 3_455 3_455
Te11 Cs1 Te11 93.51(7) 7_546 3_455
Te11 Cs1 Te11 58.66(6) 7_556 3_455
Te8 Cs1 Te11 118.64(6) . 3_455
Te11 Cs1 Te11 64.27(6) 3_445 3_455
Te2 Cs1 Te3 63.80(4) . 7_556
Te10 Cs1 Te3 113.90(6) 3_445 7_556
Te10 Cs1 Te3 80.06(5) 3_455 7_556
Te11 Cs1 Te3 132.30(7) 7_546 7_556
Te11 Cs1 Te3 95.62(6) 7_556 7_556
Te8 Cs1 Te3 50.54(5) . 7_556
Te11 Cs1 Te3 168.21(6) 3_445 7_556
Te11 Cs1 Te3 114.77(5) 3_455 7_556
Te2 Cs1 Te3 63.80(4) . 7_546
Te10 Cs1 Te3 80.06(5) 3_445 7_546
Te10 Cs1 Te3 113.90(6) 3_455 7_546
Te11 Cs1 Te3 95.62(6) 7_546 7_546
Te11 Cs1 Te3 132.30(7) 7_556 7_546
Te8 Cs1 Te3 50.54(5) . 7_546
Te11 Cs1 Te3 114.77(5) 3_445 7_546
Te11 Cs1 Te3 168.21(6) 3_455 7_546
Te3 Cs1 Te3 63.51(6) 7_556 7_546
Te2 Cs1 Cs1 90.0 . 1_565
Te10 Cs1 Cs1 123.29(3) 3_445 1_565
Te10 Cs1 Cs1 56.71(3) 3_455 1_565
Te11 Cs1 Cs1 123.13(3) 7_546 1_565
Te11 Cs1 Cs1 56.87(3) 7_556 1_565
Te8 Cs1 Cs1 90.0 . 1_565
Te11 Cs1 Cs1 122.14(3) 3_445 1_565
Te11 Cs1 Cs1 57.86(3) 3_455 1_565
Te3 Cs1 Cs1 58.25(3) 7_556 1_565
Te3 Cs1 Cs1 121.75(3) 7_546 1_565
Te2 Cs1 Cs1 90.0 . 1_545
Te10 Cs1 Cs1 56.71(3) 3_445 1_545
Te10 Cs1 Cs1 123.29(3) 3_455 1_545
Te11 Cs1 Cs1 56.87(3) 7_546 1_545
Te11 Cs1 Cs1 123.13(3) 7_556 1_545
Te8 Cs1 Cs1 90.0 . 1_545
Te11 Cs1 Cs1 57.86(3) 3_445 1_545
Te11 Cs1 Cs1 122.14(3) 3_455 1_545
Te3 Cs1 Cs1 121.75(3) 7_556 1_545
Te3 Cs1 Cs1 58.25(3) 7_546 1_545
Cs1 Cs1 Cs1 180.00(11) 1_565 1_545
Te9 Cs2 Te3 141.63(7) . .
Te9 Cs2 Te7 105.36(6) . 5_656
Te3 Cs2 Te7 113.01(6) . 5_656
Te9 Cs2 Te8 145.94(3) . 7_556
Te3 Cs2 Te8 53.38(5) . 7_556
Te7 Cs2 Te8 72.44(5) 5_656 7_556
Te9 Cs2 Te8 145.94(3) . 7_546
Te3 Cs2 Te8 53.38(5) . 7_546
Te7 Cs2 Te8 72.44(5) 5_656 7_546
Te8 Cs2 Te8 67.23(6) 7_556 7_546
Te9 Cs2 Te4 73.61(5) . 7_546
Te3 Cs2 Te4 74.30(5) . 7_546
Te7 Cs2 Te4 146.99(3) 5_656 7_546
Te8 Cs2 Te4 126.94(6) 7_556 7_546
Te8 Cs2 Te4 90.10(5) 7_546 7_546
Te9 Cs2 Te4 73.61(5) . 7_556
Te3 Cs2 Te4 74.30(5) . 7_556
Te7 Cs2 Te4 146.99(3) 5_656 7_556
Te8 Cs2 Te4 90.10(5) 7_556 7_556
Te8 Cs2 Te4 126.94(6) 7_546 7_556
Te4 Cs2 Te4 65.54(6) 7_546 7_556
Te9 Cs2 Te9 54.28(5) . 7_546
Te3 Cs2 Te9 146.73(3) . 7_546
Te7 Cs2 Te9 64.34(5) 5_656 7_546
Te8 Cs2 Te9 136.76(7) 7_556 7_546
Te8 Cs2 Te9 97.75(6) 7_546 7_546
Te4 Cs2 Te9 91.59(5) 7_546 7_546
Te4 Cs2 Te9 127.47(7) 7_556 7_546
Te9 Cs2 Te9 54.28(5) . 7_556
Te3 Cs2 Te9 146.73(3) . 7_556
Te7 Cs2 Te9 64.34(5) 5_656 7_556
Te8 Cs2 Te9 97.75(6) 7_556 7_556
Te8 Cs2 Te9 136.76(7) 7_546 7_556
Te4 Cs2 Te9 127.47(7) 7_546 7_556
Te4 Cs2 Te9 91.59(5) 7_556 7_556
Te9 Cs2 Te9 64.86(6) 7_546 7_556
Te9 Cs2 Cs2 90.0 . 1_545
Te3 Cs2 Cs2 90.0 . 1_545
Te7 Cs2 Cs2 90.0 5_656 1_545
Te8 Cs2 Cs2 123.61(3) 7_556 1_545
Te8 Cs2 Cs2 56.39(3) 7_546 1_545
Te4 Cs2 Cs2 57.23(3) 7_546 1_545
Te4 Cs2 Cs2 122.77(3) 7_556 1_545
Te9 Cs2 Cs2 57.57(3) 7_546 1_545
Te9 Cs2 Cs2 122.43(3) 7_556 1_545
Te9 Cs2 Cs2 90.0 . 1_565
Te3 Cs2 Cs2 90.0 . 1_565
Te7 Cs2 Cs2 90.0 5_656 1_565
Te8 Cs2 Cs2 56.39(3) 7_556 1_565
Te8 Cs2 Cs2 123.61(3) 7_546 1_565
Te4 Cs2 Cs2 122.77(3) 7_546 1_565
Te4 Cs2 Cs2 57.23(3) 7_556 1_565
Te9 Cs2 Cs2 122.43(3) 7_546 1_565
Te9 Cs2 Cs2 57.57(3) 7_556 1_565
Cs2 Cs2 Cs2 180.00(12) 1_545 1_565
Te9 Cs2 Bi6 150.47(6) . 5_656
Te3 Cs2 Bi6 67.90(6) . 5_656
Te7 Cs2 Bi6 45.11(4) 5_656 5_656
Te8 Cs2 Bi6 40.28(4) 7_556 5_656
Te8 Cs2 Bi6 40.28(4) 7_546 5_656
Te4 Cs2 Bi6 129.49(5) 7_546 5_656
Te4 Cs2 Bi6 129.49(5) 7_556 5_656
Te9 Cs2 Bi6 101.98(6) 7_546 5_656
Te9 Cs2 Bi6 101.98(6) 7_556 5_656
Cs2 Cs2 Bi6 90.0 1_545 5_656
Cs2 Cs2 Bi6 90.0 1_565 5_656
Te3 Bi1 Te3 94.67(7) 7_546 7_556
Te3 Bi1 Te2 90.66(5) 7_546 .
Te3 Bi1 Te2 90.66(5) 7_556 .
Te3 Bi1 Te1 173.49(4) 7_546 7_556
Te3 Bi1 Te1 91.83(6) 7_556 7_556
Te2 Bi1 Te1 89.41(5) . 7_556
Te3 Bi1 Te1 91.83(6) 7_546 7_546
Te3 Bi1 Te1 173.49(4) 7_556 7_546
Te2 Bi1 Te1 89.41(5) . 7_546
Te1 Bi1 Te1 81.66(6) 7_556 7_546
Te3 Bi1 Te4 96.54(5) 7_546 .
Te3 Bi1 Te4 96.54(5) 7_556 .
Te2 Bi1 Te4 169.35(6) . .
Te1 Bi1 Te4 82.55(4) 7_556 .
Te1 Bi1 Te4 82.55(4) 7_546 .
Te4 Bi2 Te4 89.92(7) 7_556 7_546
Te4 Bi2 Te1 91.32(5) 7_556 .
Te4 Bi2 Te1 91.32(5) 7_546 .
Te4 Bi2 Te5 93.87(4) 7_556 .
Te4 Bi2 Te5 93.87(4) 7_546 .
Te1 Bi2 Te5 172.66(6) . .
Te4 Bi2 Te5 177.65(4) 7_556 7_545
Te4 Bi2 Te5 92.01(6) 7_546 7_545
Te1 Bi2 Te5 89.97(4) . 7_545
Te5 Bi2 Te5 84.67(4) . 7_545
Te4 Bi2 Te5 92.01(6) 7_556 7
Te4 Bi2 Te5 177.65(4) 7_546 7
Te1 Bi2 Te5 89.97(4) . 7
Te5 Bi2 Te5 84.67(4) . 7
Te5 Bi2 Te5 86.03(7) 7_545 7
Te6 Bi3 Te7 92.70(5) . 3_455
Te6 Bi3 Te7 92.70(5) . 3_445
Te7 Bi3 Te7 91.03(7) 3_455 3_445
Te6 Bi3 Te1 91.37(4) . 7_545
Te7 Bi3 Te1 175.33(5) 3_455 7_545
Te7 Bi3 Te1 91.05(6) 3_445 7_545
Te6 Bi3 Te1 91.37(4) . 7
Te7 Bi3 Te1 91.05(6) 3_455 7
Te7 Bi3 Te1 175.33(5) 3_445 7
Te1 Bi3 Te1 86.57(7) 7_545 7
Te6 Bi3 Te5 178.49(6) . .
Te7 Bi3 Te5 88.35(4) 3_455 .
Te7 Bi3 Te5 88.35(4) 3_445 .
Te1 Bi3 Te5 87.53(4) 7_545 .
Te1 Bi3 Te5 87.53(4) 7 .
Te12 Bi4 Te2 94.53(5) . 7_556
Te12 Bi4 Te2 94.53(5) . 7_546
Te2 Bi4 Te2 90.89(7) 7_556 7_546
Te12 Bi4 Te6 91.38(5) . 7_545
Te2 Bi4 Te6 173.60(5) 7_556 7_545
Te2 Bi4 Te6 91.09(6) 7_546 7_545
Te12 Bi4 Te6 91.38(5) . 7
Te2 Bi4 Te6 91.09(6) 7_556 7
Te2 Bi4 Te6 173.60(5) 7_546 7
Te6 Bi4 Te6 86.31(7) 7_545 7
Te12 Bi4 Te1 175.68(6) . .
Te2 Bi4 Te1 88.49(4) 7_556 .
Te2 Bi4 Te1 88.49(4) 7_546 .
Te6 Bi4 Te1 85.47(4) 7_545 .
Te6 Bi4 Te1 85.47(4) 7 .
Te9 Bi5 Te9 94.41(8) 3 3_545
Te9 Bi5 Te7 89.32(5) 3 .
Te9 Bi5 Te7 89.32(5) 3_545 .
Te9 Bi5 Te4 96.13(5) 3 5_656
Te9 Bi5 Te4 96.13(5) 3_545 5_656
Te7 Bi5 Te4 171.96(6) . 5_656
Te9 Bi5 Te5 172.06(5) 3 3_545
Te9 Bi5 Te5 92.33(6) 3_545 3_545
Te7 Bi5 Te5 86.58(4) . 3_545
Te4 Bi5 Te5 87.30(4) 5_656 3_545
Te9 Bi5 Te5 92.33(6) 3 3
Te9 Bi5 Te5 172.06(5) 3_545 3
Te7 Bi5 Te5 86.58(4) . 3
Te4 Bi5 Te5 87.30(4) 5_656 3
Te5 Bi5 Te5 80.65(7) 3_545 3
Te10 Bi6 Te8 90.55(5) . 3
Te10 Bi6 Te8 90.55(5) . 3_545
Te8 Bi6 Te8 94.43(7) 3 3_545
Te10 Bi6 Te7 172.11(6) . .
Te8 Bi6 Te7 94.81(5) 3 .
Te8 Bi6 Te7 94.81(5) 3_545 .
Te10 Bi6 Te6 90.39(5) . 3_545
Te8 Bi6 Te6 173.75(4) 3 3_545
Te8 Bi6 Te6 91.73(6) 3_545 3_545
Te7 Bi6 Te6 83.66(4) . 3_545
Te10 Bi6 Te6 90.39(4) . 3
Te8 Bi6 Te6 91.73(6) 3 3
Te8 Bi6 Te6 173.75(4) 3_545 3
Te7 Bi6 Te6 83.66(4) . 3
Te6 Bi6 Te6 82.08(7) 3_545 3
Te10 Bi6 Cs2 131.50(6) . 5_656
Te8 Bi6 Cs2 59.00(4) 3 5_656
Te8 Bi6 Cs2 59.00(4) 3_545 5_656
Te7 Bi6 Cs2 56.39(6) . 5_656
Te6 Bi6 Cs2 124.08(4) 3_545 5_656
Te6 Bi6 Cs2 124.08(4) 3 5_656
Te11 Bi7 Te11 93.00(8) 7_546 7_556
Te11 Bi7 Bi8 104.06(5) 7_546 5_556
Te11 Bi7 Bi8 104.06(5) 7_556 5_556
Te11 Bi7 Te12 171.22(5) 7_546 7_556
Te11 Bi7 Te12 91.71(6) 7_556 7_556
Bi8 Bi7 Te12 81.93(5) 5_556 7_556
Te11 Bi7 Te12 91.71(6) 7_546 7_546
Te11 Bi7 Te12 171.22(5) 7_556 7_546
Bi8 Bi7 Te12 81.93(5) 5_556 7_546
Te12 Bi7 Te12 82.69(7) 7_556 7_546
Te11 Bi7 Te2 88.80(5) 7_546 .
Te11 Bi7 Te2 88.80(5) 7_556 .
Bi8 Bi7 Te2 161.08(5) 5_556 .
Te12 Bi7 Te2 83.90(5) 7_556 .
Te12 Bi7 Te2 83.90(5) 7_546 .
Te10 Bi8 Te10 92.15(7) 3_455 3_445
Te10 Bi8 Bi7 86.11(5) 3_455 5_556
Te10 Bi8 Bi7 86.11(5) 3_445 5_556
Te10 Bi8 Te12 166.99(6) 3_455 7_545
Te10 Bi8 Te12 91.15(6) 3_445 7_545
Bi7 Bi8 Te12 106.67(5) 5_556 7_545
Te10 Bi8 Te12 91.15(6) 3_455 7
Te10 Bi8 Te12 166.99(6) 3_445 7
Bi7 Bi8 Te12 106.67(5) 5_556 7
Te12 Bi8 Te12 82.97(7) 7_545 7
Bi2 Te1 Bi3 92.81(4) . 7_545
Bi2 Te1 Bi3 92.81(4) . 7
Bi3 Te1 Bi3 86.57(7) 7_545 7
Bi2 Te1 Bi1 93.15(5) . 7_556
Bi3 Te1 Bi1 173.56(6) 7_545 7_556
Bi3 Te1 Bi1 95.57(5) 7 7_556
Bi2 Te1 Bi1 93.15(5) . 7_546
Bi3 Te1 Bi1 95.57(5) 7_545 7_546
Bi3 Te1 Bi1 173.56(6) 7 7_546
Bi1 Te1 Bi1 81.66(6) 7_556 7_546
Bi2 Te1 Bi4 178.05(6) . .
Bi3 Te1 Bi4 88.60(4) 7_545 .
Bi3 Te1 Bi4 88.60(4) 7 .
Bi1 Te1 Bi4 85.38(4) 7_556 .
Bi1 Te1 Bi4 85.38(4) 7_546 .
Bi1 Te2 Bi4 96.33(5) . 7_556
Bi1 Te2 Bi4 96.33(5) . 7_546
Bi4 Te2 Bi4 90.89(7) 7_556 7_546
Bi1 Te2 Bi7 171.54(7) . .
Bi4 Te2 Bi7 89.59(4) 7_556 .
Bi4 Te2 Bi7 89.59(4) 7_546 .
Bi1 Te2 Cs1 88.56(6) . .
Bi4 Te2 Cs1 134.06(4) 7_556 .
Bi4 Te2 Cs1 134.06(4) 7_546 .
Bi7 Te2 Cs1 82.99(5) . .
Bi1 Te3 Bi1 94.67(7) 7_546 7_556
Bi1 Te3 Cs2 98.08(6) 7_546 .
Bi1 Te3 Cs2 98.08(6) 7_556 .
Bi1 Te3 Cs1 133.65(6) 7_546 7_556
Bi1 Te3 Cs1 85.20(5) 7_556 7_556
Cs2 Te3 Cs1 127.92(6) . 7_556
Bi1 Te3 Cs1 85.20(5) 7_546 7_546
Bi1 Te3 Cs1 133.65(6) 7_556 7_546
Cs2 Te3 Cs1 127.92(6) . 7_546
Cs1 Te3 Cs1 63.51(6) 7_556 7_546
Bi2 Te4 Bi2 89.92(7) 7_556 7_546
Bi2 Te4 Bi5 90.98(5) 7_556 5_656
Bi2 Te4 Bi5 90.98(5) 7_546 5_656
Bi2 Te4 Bi1 92.71(4) 7_556 .
Bi2 Te4 Bi1 92.71(4) 7_546 .
Bi5 Te4 Bi1 174.78(6) 5_656 .
Bi2 Te4 Cs2 167.79(4) 7_556 7_546
Bi2 Te4 Cs2 102.26(5) 7_546 7_546
Bi5 Te4 Cs2 88.03(5) 5_656 7_546
Bi1 Te4 Cs2 87.58(5) . 7_546
Bi2 Te4 Cs2 102.26(5) 7_556 7_556
Bi2 Te4 Cs2 167.79(4) 7_546 7_556
Bi5 Te4 Cs2 88.03(5) 5_656 7_556
Bi1 Te4 Cs2 87.58(5) . 7_556
Cs2 Te4 Cs2 65.54(6) 7_546 7_556
Bi2 Te5 Bi2 95.33(4) . 7_545
Bi2 Te5 Bi2 95.33(4) . 7
Bi2 Te5 Bi2 86.03(7) 7_545 7
Bi2 Te5 Bi3 173.14(6) . .
Bi2 Te5 Bi3 89.68(4) 7_545 .
Bi2 Te5 Bi3 89.68(4) 7 .
Bi2 Te5 Bi5 87.47(4) . 3_455
Bi2 Te5 Bi5 175.99(5) 7_545 3_455
Bi2 Te5 Bi5 96.58(5) 7 3_455
Bi3 Te5 Bi5 87.30(4) . 3_455
Bi2 Te5 Bi5 87.47(4) . 3_445
Bi2 Te5 Bi5 96.58(5) 7_545 3_445
Bi2 Te5 Bi5 175.99(5) 7 3_445
Bi3 Te5 Bi5 87.30(4) . 3_445
Bi5 Te5 Bi5 80.65(7) 3_455 3_445
Bi3 Te6 Bi4 94.55(5) . 7_545
Bi3 Te6 Bi4 94.55(5) . 7
Bi4 Te6 Bi4 86.31(7) 7_545 7
Bi3 Te6 Bi6 91.51(4) . 3_455
Bi4 Te6 Bi6 173.53(6) 7_545 3_455
Bi4 Te6 Bi6 95.47(5) 7 3_455
Bi3 Te6 Bi6 91.51(4) . 3_445
Bi4 Te6 Bi6 95.47(5) 7_545 3_445
Bi4 Te6 Bi6 173.53(6) 7 3_445
Bi6 Te6 Bi6 82.08(7) 3_455 3_445
Bi5 Te7 Bi3 97.26(5) . 3_545
Bi5 Te7 Bi3 97.26(5) . 3
Bi3 Te7 Bi3 91.03(7) 3_545 3
Bi5 Te7 Bi6 167.05(7) . .
Bi3 Te7 Bi6 91.79(5) 3_545 .
Bi3 Te7 Bi6 91.79(5) 3 .
Bi5 Te7 Cs2 88.55(5) . 5_656
Bi3 Te7 Cs2 133.80(4) 3_545 5_656
Bi3 Te7 Cs2 133.80(4) 3 5_656
Bi6 Te7 Cs2 78.50(5) . 5_656
Bi6 Te8 Bi6 94.43(7) 3_445 3_455
Bi6 Te8 Cs2 130.63(6) 3_445 7_556
Bi6 Te8 Cs2 80.71(5) 3_455 7_556
Bi6 Te8 Cs2 80.71(5) 3_445 7_546
Bi6 Te8 Cs2 130.63(6) 3_455 7_546
Cs2 Te8 Cs2 67.23(6) 7_556 7_546
Bi6 Te8 Cs1 101.13(5) 3_445 .
Bi6 Te8 Cs1 101.13(5) 3_455 .
Cs2 Te8 Cs1 128.12(6) 7_556 .
Cs2 Te8 Cs1 128.12(6) 7_546 .
Bi5 Te9 Bi5 94.41(8) 3_445 3_455
Bi5 Te9 Cs2 98.73(5) 3_445 .
Bi5 Te9 Cs2 98.73(5) 3_455 .
Bi5 Te9 Cs2 85.49(5) 3_445 7_546
Bi5 Te9 Cs2 135.11(7) 3_455 7_546
Cs2 Te9 Cs2 125.72(5) . 7_546
Bi5 Te9 Cs2 135.11(7) 3_445 7_556
Bi5 Te9 Cs2 85.49(5) 3_455 7_556
Cs2 Te9 Cs2 125.72(5) . 7_556
Cs2 Te9 Cs2 64.86(6) 7_546 7_556
Bi6 Te10 Bi8 99.16(5) . 3_545
Bi6 Te10 Bi8 99.16(5) . 3
Bi8 Te10 Bi8 92.15(7) 3_545 3
Bi6 Te10 Cs1 102.42(5) . 3
Bi8 Te10 Cs1 155.03(6) 3_545 3
Bi8 Te10 Cs1 96.65(6) 3 3
Bi6 Te10 Cs1 102.42(5) . 3_545
Bi8 Te10 Cs1 96.65(6) 3_545 3_545
Bi8 Te10 Cs1 155.03(6) 3 3_545
Cs1 Te10 Cs1 66.59(6) 3 3_545
Bi7 Te11 Bi7 93.00(8) 7_546 7_556
Bi7 Te11 Cs1 86.09(5) 7_546 7_546
Bi7 Te11 Cs1 136.44(7) 7_556 7_546
Bi7 Te11 Cs1 136.44(7) 7_546 7_556
Bi7 Te11 Cs1 86.09(5) 7_556 7_556
Cs1 Te11 Cs1 66.25(6) 7_546 7_556
Bi7 Te11 Cs1 137.05(7) 7_546 3
Bi7 Te11 Cs1 87.72(5) 7_556 3
Cs1 Te11 Cs1 121.34(6) 7_546 3
Cs1 Te11 Cs1 86.49(7) 7_556 3
Bi7 Te11 Cs1 87.72(5) 7_546 3_545
Bi7 Te11 Cs1 137.05(7) 7_556 3_545
Cs1 Te11 Cs1 86.49(7) 7_546 3_545
Cs1 Te11 Cs1 121.34(6) 7_556 3_545
Cs1 Te11 Cs1 64.27(6) 3 3_545
Bi4 Te12 Bi8 97.09(5) . 7_545
Bi4 Te12 Bi8 97.09(5) . 7
Bi8 Te12 Bi8 82.97(7) 7_545 7
Bi4 Te12 Bi7 91.69(5) . 7_556
Bi8 Te12 Bi7 171.20(6) 7_545 7_556
Bi8 Te12 Bi7 96.49(5) 7 7_556
Bi4 Te12 Bi7 91.69(5) . 7_546
Bi8 Te12 Bi7 96.49(5) 7_545 7_546
Bi8 Te12 Bi7 171.20(6) 7 7_546
Bi7 Te12 Bi7 82.69(7) 7_556 7_546

loop_
_geom_bond_atom_site_label_1
_geom_bond_atom_site_label_2
_geom_bond_distance
_geom_bond_site_symmetry_2
Cs1 Te2 3.937(4) .
Cs1 Te10 3.994(3) 3_445
Cs1 Te10 3.994(3) 3_455
Cs1 Te11 4.012(3) 7_546
Cs1 Te11 4.012(3) 7_556
Cs1 Te8 4.023(4) .
Cs1 Te11 4.122(3) 3_445
Cs1 Te11 4.122(3) 3_455
Cs1 Te3 4.166(3) 7_556
Cs1 Te3 4.166(3) 7_546
Cs1 Cs1 4.385(3) 1_565
Cs1 Cs1 4.385(3) 1_545
Cs2 Te9 3.742(4) .
Cs2 Te3 3.823(3) .
Cs2 Te7 3.876(4) 5_656
Cs2 Te8 3.961(3) 7_556
Cs2 Te8 3.961(3) 7_546
Cs2 Te4 4.051(3) 7_546
Cs2 Te4 4.051(3) 7_556
Cs2 Te9 4.089(3) 7_546
Cs2 Te9 4.089(3) 7_556
Cs2 Cs2 4.385(3) 1_545
Cs2 Cs2 4.385(3) 1_565
Cs2 Bi6 4.560(3) 5_656
Bi1 Te3 2.9818(19) 7_546
Bi1 Te3 2.9818(19) 7_556
Bi1 Te2 3.045(3) .
Bi1 Te1 3.353(2) 7_556
Bi1 Te1 3.353(2) 7_546
Bi1 Te4 3.385(3) .
Bi2 Te4 3.1029(19) 7_556
Bi2 Te4 3.1029(19) 7_546
Bi2 Te1 3.112(3) .
Bi2 Te5 3.207(3) .
Bi2 Te5 3.2140(19) 7_545
Bi2 Te5 3.2140(19) 7
Bi3 Te6 3.043(3) .
Bi3 Te7 3.0732(19) 3_455
Bi3 Te7 3.0732(19) 3_445
Bi3 Te1 3.1980(19) 7_545
Bi3 Te1 3.1980(19) 7
Bi3 Te5 3.268(3) .
Bi4 Te12 3.004(3) .
Bi4 Te2 3.0771(19) 7_556
Bi4 Te2 3.0771(19) 7_546
Bi4 Te6 3.206(2) 7_545
Bi4 Te6 3.206(2) 7
Bi4 Te1 3.374(3) .
Bi5 Te9 2.9880(19) 3
Bi5 Te9 2.9880(19) 3_545
Bi5 Te7 3.050(3) .
Bi5 Te4 3.291(3) 5_656
Bi5 Te5 3.388(2) 3_545
Bi5 Te5 3.388(2) 3
Bi6 Te10 2.954(3) .
Bi6 Te8 2.9875(19) 3
Bi6 Te8 2.9875(19) 3_545
Bi6 Te7 3.297(3) .
Bi6 Te6 3.339(2) 3_545
Bi6 Te6 3.339(2) 3
Bi6 Cs2 4.560(3) 5_656
Bi7 Te11 3.023(2) 7_546
Bi7 Te11 3.023(2) 7_556
Bi7 Bi8 3.225(2) 5_556
Bi7 Te12 3.319(2) 7_556
Bi7 Te12 3.319(2) 7_546
Bi7 Te2 3.363(3) .
Bi8 Te10 3.0443(19) 3_455
Bi8 Te10 3.0443(19) 3_445
Bi8 Bi7 3.225(2) 5_556
Bi8 Te12 3.310(2) 7_545
Bi8 Te12 3.310(2) 7
Te1 Bi3 3.1980(19) 7_545
Te1 Bi3 3.1980(19) 7
Te1 Bi1 3.353(2) 7_556
Te1 Bi1 3.353(2) 7_546
Te2 Bi4 3.0771(19) 7_556
Te2 Bi4 3.0771(19) 7_546
Te3 Bi1 2.9818(18) 7_546
Te3 Bi1 2.9818(19) 7_556
Te3 Cs1 4.166(3) 7_556
Te3 Cs1 4.166(3) 7_546
Te4 Bi2 3.1029(19) 7_556
Te4 Bi2 3.1029(19) 7_546
Te4 Bi5 3.291(3) 5_656
Te4 Cs2 4.051(3) 7_546
Te4 Cs2 4.051(3) 7_556
Te5 Bi2 3.2140(19) 7_545
Te5 Bi2 3.2140(19) 7
Te5 Bi5 3.388(2) 3_455
Te5 Bi5 3.388(2) 3_445
Te6 Bi4 3.206(2) 7_545
Te6 Bi4 3.206(2) 7
Te6 Bi6 3.339(2) 3_455
Te6 Bi6 3.339(2) 3_445
Te7 Bi3 3.0732(19) 3_545
Te7 Bi3 3.0732(19) 3
Te7 Cs2 3.876(4) 5_656
Te8 Bi6 2.9875(19) 3_445
Te8 Bi6 2.9875(19) 3_455
Te8 Cs2 3.961(3) 7_556
Te8 Cs2 3.961(3) 7_546
Te9 Bi5 2.9880(19) 3_445
Te9 Bi5 2.9880(19) 3_455
Te9 Cs2 4.089(3) 7_546
Te9 Cs2 4.089(3) 7_556
Te10 Bi8 3.0443(19) 3_545
Te10 Bi8 3.0443(19) 3
Te10 Cs1 3.994(3) 3
Te10 Cs1 3.994(3) 3_545
Te11 Bi7 3.023(2) 7_546
Te11 Bi7 3.0227(19) 7_556
Te11 Cs1 4.012(3) 7_546
Te11 Cs1 4.012(3) 7_556
Te11 Cs1 4.122(3) 3
Te11 Cs1 4.122(3) 3_545
Te12 Bi8 3.310(2) 7_545
Te12 Bi8 3.310(2) 7
Te12 Bi7 3.319(2) 7_556
Te12 Bi7 3.319(2) 7_546
